data_2103725
loop_
_publ_author_name
'Katrusiak, Andrzej'

_publ_section_title
;
 Polymorphism of maleic hydrazide. I
;
_journal_issue 5
_journal_name_full 'Acta Crystallographica Section B'
_journal_page_first 697
_journal_page_last 704
_journal_paper_doi 10.1107/S010876810101151X
_journal_volume 57
_journal_year 2001
_chemical_formula_sum 'C4 H4 N2 O2'
_chemical_formula_weight 112.09
_chemical_name_common 'maleic hydrazidem polymorph 3'
_chemical_name_systematic
;
 1,2-dihydroxypyridazine; 6-hydroxy-3-pyridazinone polymorph 3
;
_space_group_IT_number 14
_symmetry_space_group_name_Hall '-P 2yn'
_symmetry_space_group_name_H-M 'P 1 21/n 1'
_audit_creation_method SHELXL-97
_cell_angle_alpha 90.00
_cell_angle_beta 104.00(4)
_cell_angle_gamma 90.00
_cell_formula_units_Z 4
_cell_length_a 6.6070(15)
_cell_length_b 6.9070(7)
_cell_length_c 10.539(3)
_cell_measurement_temperature 293(2)
_cell_volume 466.66(19)
_computing_structure_refinement 'SHELXL-97 (Sheldrick, 1997)'
_computing_structure_solution 'SHELXS-97 (Sheldrick, 1990)'
_diffrn_ambient_temperature 293(2)
_diffrn_measured_fraction_theta_full .919
_diffrn_measured_fraction_theta_max .919
_diffrn_measurement_device_type 'Kuma KM-4'
_diffrn_radiation_monochromator graphite
_diffrn_radiation_source 'fine-focus sealed tube'
_diffrn_radiation_type CuK\a
_diffrn_radiation_wavelength 1.54178
_diffrn_reflns_av_R_equivalents .0273
_diffrn_reflns_av_sigmaI/netI .0150
_diffrn_reflns_limit_h_max 6
_diffrn_reflns_limit_h_min 0
_diffrn_reflns_limit_k_max 7
_diffrn_reflns_limit_k_min 0
_diffrn_reflns_limit_l_max 11
_diffrn_reflns_limit_l_min -12
_diffrn_reflns_number 737
_diffrn_reflns_theta_full 61.97
_diffrn_reflns_theta_max 61.97
_diffrn_reflns_theta_min 7.21
_exptl_absorpt_coefficient_mu 1.128
_exptl_crystal_colour colourless
_exptl_crystal_density_diffrn 1.595
_exptl_crystal_density_method 'not measured'
_exptl_crystal_F_000 232
_exptl_crystal_size_max .4
_exptl_crystal_size_mid .4
_exptl_crystal_size_min .2
_refine_diff_density_max .260
_refine_diff_density_min -.196
_refine_ls_extinction_method none
_refine_ls_goodness_of_fit_ref 1.093
_refine_ls_hydrogen_treatment mixed
_refine_ls_matrix_type full
_refine_ls_number_parameters 89
_refine_ls_number_reflns 671
_refine_ls_number_restraints 0
_refine_ls_restrained_S_all 1.093
_refine_ls_R_factor_all .0550
_refine_ls_R_factor_gt .0475
_refine_ls_shift/su_max .000
_refine_ls_shift/su_mean .000
_refine_ls_structure_factor_coef Fsqd
_refine_ls_weighting_details 'calc w=1/[\s^2^(Fo^2^)+(0.0983P)^2^+0.0404P] where P=(Fo^2^+2Fc^2^)/3'
_refine_ls_weighting_scheme calc
_refine_ls_wR_factor_ref .1036
_reflns_number_gt 580
_reflns_number_total 671
_reflns_threshold_expression >2sigma(I)
_cod_data_source_file bm0045.cif
_cod_data_source_block mh3
_cod_original_cell_volume 466.68(17)
_cod_original_sg_symbol_H-M P21/n
_cod_database_code 2103725
_cod_database_fobs_code 2103725

loop_
_symmetry_equiv_pos_as_xyz
'x, y, z'
'-x+1/2, y+1/2, -z+1/2'
'-x, -y, -z'
'x-1/2, -y-1/2, z-1/2'

loop_
_atom_site_label
_atom_site_fract_x
_atom_site_fract_y
_atom_site_fract_z
_atom_site_U_iso_or_equiv
_atom_site_adp_type
_atom_site_calc_flag
_atom_site_occupancy
_atom_site_type_symbol
N1 .0135(3) .5992(3) .34924(17) .0443(6) Uani d 1 N
H2 .007(3) .813(3) .469(3) .041(6) Uiso d 1 H
N2 .0101(3) .7895(3) .38456(16) .0440(6) Uani d 1 N
C3 -.0021(3) .9454(3) .3073(2) .0421(6) Uani d 1 C
O3 .0011(3) 1.1127(2) .35400(16) .0545(6) Uani d 1 O
C4 -.0167(4) .9031(4) .1720(2) .0495(7) Uani d 1 C
H4 -.025(4) 1.004(3) .120(3) .055(7) Uiso d 1 H
C5 -.0125(4) .7194(3) .13221(19) .0482(7) Uani d 1 C
H5 -.017(4) .685(4) .043(3) .053(7) Uiso d 1 H
C6 .0037(3) .5689(3) .2268(2) .0427(6) Uani d 1 C
O6 .0045(3) .3867(2) .18410(15) .0546(6) Uani d 1 O
H6 .002(4) .294(4) .251(3) .083(10) Uiso d 1 H

loop_
_atom_site_aniso_label
_atom_site_aniso_U_11
_atom_site_aniso_U_22
_atom_site_aniso_U_33
_atom_site_aniso_U_12
_atom_site_aniso_U_13
_atom_site_aniso_U_23
N1 .0686(13) .0342(11) .0315(9) .0019(8) .0150(7) -.0005(7)
N2 .0720(13) .0350(9) .0271(9) .0004(8) .0158(7) -.0033(7)
C3 .0580(14) .0335(12) .0359(11) .0006(9) .0139(8) -.0021(9)
O3 .0940(13) .0355(10) .0380(9) -.0015(7) .0237(7) -.0054(7)
C4 .0799(18) .0386(13) .0318(11) .0009(10) .0173(10) .0045(9)
C5 .0774(16) .0415(12) .0270(10) -.0004(10) .0152(9) -.0011(9)
C6 .0596(14) .0367(12) .0326(11) .0000(10) .0127(9) -.0031(9)
O6 .0947(14) .0356(10) .0356(9) -.0001(7) .0196(8) -.0045(6)

loop_
_atom_type_symbol
_atom_type_description
_atom_type_scat_dispersion_real
_atom_type_scat_dispersion_imag
_atom_type_scat_source
C C .0181 .0091 'International Tables Vol C Tables 4.2.6.8 and 6.1.1.4'
H H .0000 .0000 'International Tables Vol C Tables 4.2.6.8 and 6.1.1.4'
N N .0311 .0180 'International Tables Vol C Tables 4.2.6.8 and 6.1.1.4'
O O .0492 .0322 'International Tables Vol C Tables 4.2.6.8 and 6.1.1.4'

loop_
_geom_angle_atom_site_label_1
_geom_angle_atom_site_label_2
_geom_angle_atom_site_label_3
_geom_angle
C6 N1 N2 115.27(19)
C3 N2 N1 127.52(17)
C3 N2 H2 115.8(15)
N1 N2 H2 116.5(15)
O3 C3 N2 120.58(18)
O3 C3 C4 124.6(2)
N2 C3 C4 114.8(2)
C5 C4 C3 120.2(2)
C5 C4 H4 123.8(16)
C3 C4 H4 116.0(16)
C4 C5 C6 118.37(19)
C4 C5 H5 122.8(16)
C6 C5 H5 118.8(16)
N1 C6 O6 119.02(18)
N1 C6 C5 123.8(2)
O6 C6 C5 117.12(18)
C6 O6 H6 112.1(16)

loop_
_geom_bond_atom_site_label_1
_geom_bond_atom_site_label_2
_geom_bond_distance
N1 C6 1.293(3)
N1 N2 1.368(2)
N2 C3 1.341(3)
N2 H2 .91(3)
C3 O3 1.254(2)
C3 C4 1.436(3)
C4 C5 1.339(3)
C4 H4 .88(3)
C5 C6 1.426(3)
C5 H5 .97(3)
C6 O6 1.337(2)
O6 H6 .95(3)

loop_
_geom_torsion_atom_site_label_1
_geom_torsion_atom_site_label_2
_geom_torsion_atom_site_label_3
_geom_torsion_atom_site_label_4
_geom_torsion
C6 N1 N2 C3 .0(3)
N1 N2 C3 O3 -178.36(19)
N1 N2 C3 C4 1.2(3)
O3 C3 C4 C5 177.9(2)
N2 C3 C4 C5 -1.6(3)
C3 C4 C5 C6 .9(4)
N2 N1 C6 O6 -179.48(18)
N2 N1 C6 C5 -.8(3)
C4 C5 C6 N1 .4(4)
C4 C5 C6 O6 179.1(2)

loop_
_cod_related_entry_id
_cod_related_entry_database
_cod_related_entry_code
1 ChemSpider 20632
